data_4065494
loop_
_publ_author_name
'Albahily, Khalid'
'Ahmed, Zeeshan'
'Gambarotta, Sandro'
'Ko\,c, Ece'
'Duchateau, Robbert'
'Korobkov, Ilia'

_publ_section_title
;
 New Iminophosphonamide Chromium(II) Complexes as Highly Active
 Polymer-Free Ethylene Oligomerization Catalysts
;
_journal_issue 21
_journal_name_full Organometallics
_journal_page_first 6022
_journal_paper_doi 10.1021/om2008474
_journal_volume 30
_journal_year 2011
_chemical_formula_sum 'C25 H56.5 Cl2 Cr2 N6 O0.25 P2'
_chemical_formula_weight 682.10
_chemical_name_systematic
; 
 ? 
;
_space_group_IT_number 14
_symmetry_cell_setting monoclinic
_symmetry_space_group_name_Hall '-P 2ybc'
_symmetry_space_group_name_H-M 'P 1 21/c 1'
_atom_sites_solution_hydrogens geom
_atom_sites_solution_primary direct
_atom_sites_solution_secondary difmap
_audit_creation_method SHELXL-97
_cell_angle_alpha 90.00
_cell_angle_beta 92.078(2)
_cell_angle_gamma 90.00
_cell_formula_units_Z 8
_cell_length_a 16.680(3)
_cell_length_b 16.182(3)
_cell_length_c 26.027(5)
_cell_measurement_reflns_used 9844
_cell_measurement_temperature 201(2)
_cell_measurement_theta_max 26.39
_cell_measurement_theta_min 2.32
_cell_volume 7020(2)
_computing_cell_refinement 'Bruker SMART'
_computing_data_collection 'Bruker SMART'
_computing_data_reduction 'Bruker SAINT'
_computing_molecular_graphics 'Bruker SHELXTL'
_computing_publication_material 'Bruker SHELXTL'
_computing_structure_refinement 'SHELXL-97 (Sheldrick, 1997)'
_computing_structure_solution 'SHELXS-97 (Sheldrick, 1990)'
_diffrn_ambient_temperature 201(2)
_diffrn_measured_fraction_theta_full 0.989
_diffrn_measured_fraction_theta_max 0.989
_diffrn_measurement_device_type 'CCD area detector'
_diffrn_measurement_method 'phi and omega scans'
_diffrn_radiation_monochromator graphite
_diffrn_radiation_source 'fine-focus sealed tube'
_diffrn_radiation_type MoK\a
_diffrn_radiation_wavelength 0.71073
_diffrn_reflns_av_R_equivalents 0.0723
_diffrn_reflns_av_sigmaI/netI 0.0744
_diffrn_reflns_limit_h_max 20
_diffrn_reflns_limit_h_min -20
_diffrn_reflns_limit_k_max 19
_diffrn_reflns_limit_k_min -19
_diffrn_reflns_limit_l_max 31
_diffrn_reflns_limit_l_min -30
_diffrn_reflns_number 44235
_diffrn_reflns_theta_full 25.35
_diffrn_reflns_theta_max 25.35
_diffrn_reflns_theta_min 2.32
_exptl_absorpt_coefficient_mu 0.887
_exptl_absorpt_correction_T_max 0.9165
_exptl_absorpt_correction_T_min 0.8425
_exptl_absorpt_correction_type multi-scan
_exptl_absorpt_process_details 'SADABS, Bruker (2000)'
_exptl_crystal_colour green
_exptl_crystal_density_diffrn 1.291
_exptl_crystal_density_meas ?
_exptl_crystal_density_method 'not measured'
_exptl_crystal_description plate
_exptl_crystal_F_000 2900
_exptl_crystal_size_max 0.20
_exptl_crystal_size_mid 0.20
_exptl_crystal_size_min 0.10
_refine_diff_density_max 0.924
_refine_diff_density_min -0.418
_refine_diff_density_rms 0.106
_refine_ls_extinction_method none
_refine_ls_goodness_of_fit_ref 1.057
_refine_ls_hydrogen_treatment constr
_refine_ls_matrix_type full
_refine_ls_number_parameters 694
_refine_ls_number_reflns 12711
_refine_ls_number_restraints 28
_refine_ls_restrained_S_all 1.057
_refine_ls_R_factor_all 0.1083
_refine_ls_R_factor_gt 0.0665
_refine_ls_shift/su_max 0.000
_refine_ls_shift/su_mean 0.000
_refine_ls_structure_factor_coef Fsqd
_refine_ls_weighting_details 'calc w=1/[\s^2^(Fo^2^)+(0.0550P)^2^+30.4886P] where P=(Fo^2^+2Fc^2^)/3'
_refine_ls_weighting_scheme calc
_refine_ls_wR_factor_gt 0.1603
_refine_ls_wR_factor_ref 0.1814
_reflns_number_gt 8268
_reflns_number_total 12711
_reflns_threshold_expression >2sigma(I)
_cod_data_source_file om2008474_si_002.cif
_cod_data_source_block sada
_cod_depositor_comments
;
The following automatic conversions were performed:

'_symmetry_cell_setting' value 'Monoclinic' changed to 'monoclinic'
according to /home/saulius/struct/CIF-dictionaries/cif_core.dic
dictionary named 'cif_core.dic' version 2.4.1 from 2010-06-29.

Automatic conversion script
Id: cif_fix_values 1715 2011-07-08 13:25:40Z adriana 

The following automatic conversions were performed:

'_exptl_crystal_density_meas' value 'n/a' was changed to '?' - the
value is perceived as not measured.

Automatic conversion script
Id: cif_fix_values 3008 2015-01-20 13:52:24Z robertas 
;
_cod_original_sg_symbol_H-M P2(1)/c
_cod_original_formula_sum 'C25 H56.50 Cl2 Cr2 N6 O0.25 P2'
_cod_database_code 4065494

loop_
_symmetry_equiv_pos_as_xyz
'x, y, z'
'-x, y+1/2, -z+1/2'
'-x, -y, -z'
'x, -y-1/2, z-1/2'

loop_
_atom_site_label
_atom_site_type_symbol
_atom_site_fract_x
_atom_site_fract_y
_atom_site_fract_z
_atom_site_U_iso_or_equiv
_atom_site_adp_type
_atom_site_occupancy
_atom_site_symmetry_multiplicity
_atom_site_calc_flag
_atom_site_refinement_flags
_atom_site_disorder_assembly
_atom_site_disorder_group
Cr1 Cr 0.58851(5) 0.34835(5) 0.10831(3) 0.0231(2) Uani 1 1 d . . .
Cr2 Cr 0.60799(5) 0.48109(6) 0.16608(3) 0.0240(2) Uani 1 1 d . . .
Cr3 Cr 0.10727(5) 0.67870(6) 0.15575(3) 0.0281(2) Uani 1 1 d . . .
Cr4 Cr 0.08336(5) 0.81544(6) 0.09710(3) 0.0288(2) Uani 1 1 d . . .
Cl1 Cl 0.57950(10) 0.34122(11) 0.01923(6) 0.0433(4) Uani 1 1 d . . .
Cl2 Cl 0.70727(10) 0.51181(11) 0.22810(6) 0.0462(4) Uani 1 1 d . . .
Cl3 Cl 0.20425(10) 0.64722(12) 0.21905(7) 0.0490(5) Uani 1 1 d . . .
Cl4 Cl 0.07037(11) 0.82657(12) 0.00796(6) 0.0487(4) Uani 1 1 d . . .
P1 P 0.43096(8) 0.43243(9) 0.14567(6) 0.0251(3) Uani 1 1 d . . .
P2 P 0.50486(8) 0.33912(9) 0.21265(5) 0.0247(3) Uani 1 1 d . . .
P3 P -0.06837(9) 0.71952(10) 0.13417(6) 0.0318(4) Uani 1 1 d . . .
P4 P 0.00164(9) 0.81309(10) 0.20300(6) 0.0294(3) Uani 1 1 d . . .
N1 N 0.4482(3) 0.3268(3) 0.15487(19) 0.0315(11) Uani 1 1 d . . .
N2 N 0.4721(3) 0.4422(3) 0.20823(17) 0.0334(12) Uani 1 1 d . . .
N3 N 0.5151(3) 0.4542(3) 0.11380(16) 0.0229(10) Uani 1 1 d . . .
N4 N 0.6195(3) 0.5911(3) 0.11430(17) 0.0276(11) Uani 1 1 d . . .
N5 N 0.5965(2) 0.3541(3) 0.18821(17) 0.0233(10) Uani 1 1 d . . .
N6 N 0.6898(3) 0.2595(3) 0.12048(17) 0.0281(11) Uani 1 1 d . . .
N7 N -0.0227(3) 0.7082(3) 0.19633(19) 0.0335(12) Uani 1 1 d . . .
N8 N -0.0575(3) 0.8242(3) 0.1468(2) 0.0370(12) Uani 1 1 d . . .
N9 N 0.0157(3) 0.7051(3) 0.10105(17) 0.0279(11) Uani 1 1 d . . .
N10 N 0.1246(3) 0.5701(3) 0.10403(18) 0.0332(12) Uani 1 1 d . . .
N11 N 0.0928(3) 0.8067(3) 0.17674(18) 0.0263(10) Uani 1 1 d . . .
N12 N 0.1787(3) 0.9098(3) 0.11054(18) 0.0338(12) Uani 1 1 d . . .
C1 C 0.3864(4) 0.2629(4) 0.1427(2) 0.0333(14) Uani 1 1 d . . .
C2 C 0.3104(4) 0.2791(5) 0.1709(3) 0.057(2) Uani 1 1 d . . .
H2A H 0.2880 0.3327 0.1602 0.085 Uiso 1 1 calc R . .
H2B H 0.3225 0.2797 0.2080 0.085 Uiso 1 1 calc R . .
H2C H 0.2713 0.2354 0.1627 0.085 Uiso 1 1 calc R . .
C3 C 0.3698(4) 0.2654(4) 0.0850(3) 0.0475(17) Uani 1 1 d . . .
H3A H 0.3473 0.3193 0.0752 0.071 Uiso 1 1 calc R . .
H3B H 0.3315 0.2218 0.0752 0.071 Uiso 1 1 calc R . .
H3C H 0.4200 0.2566 0.0673 0.071 Uiso 1 1 calc R . .
C4 C 0.4218(4) 0.1795(4) 0.1588(3) 0.0432(16) Uani 1 1 d . . .
H4A H 0.4310 0.1785 0.1962 0.065 Uiso 1 1 calc R . .
H4B H 0.4728 0.1710 0.1421 0.065 Uiso 1 1 calc R . .
H4C H 0.3843 0.1353 0.1486 0.065 Uiso 1 1 calc R . .
C5 C 0.4351(4) 0.4874(4) 0.2510(2) 0.0320(13) Uani 1 1 d . . .
C6 C 0.3523(4) 0.4518(5) 0.2619(3) 0.058(2) Uani 1 1 d . . .
H6A H 0.3579 0.3937 0.2721 0.087 Uiso 1 1 calc R . .
H6B H 0.3176 0.4557 0.2308 0.087 Uiso 1 1 calc R . .
H6C H 0.3285 0.4832 0.2897 0.087 Uiso 1 1 calc R . .
C7 C 0.4255(4) 0.5784(4) 0.2349(3) 0.0472(17) Uani 1 1 d . . .
H7A H 0.4783 0.6018 0.2281 0.071 Uiso 1 1 calc R . .
H7B H 0.4013 0.6096 0.2627 0.071 Uiso 1 1 calc R . .
H7C H 0.3909 0.5819 0.2038 0.071 Uiso 1 1 calc R . .
C8 C 0.4906(4) 0.4797(5) 0.2981(2) 0.0502(18) Uani 1 1 d . . .
H8A H 0.4961 0.4214 0.3077 0.075 Uiso 1 1 calc R . .
H8B H 0.4682 0.5106 0.3267 0.075 Uiso 1 1 calc R . .
H8C H 0.5434 0.5023 0.2905 0.075 Uiso 1 1 calc R . .
C9 C 0.5042(3) 0.5164(4) 0.0723(2) 0.0262(12) Uani 1 1 d . . .
H9A H 0.4631 0.5573 0.0817 0.031 Uiso 1 1 calc R . .
H9B H 0.4859 0.4890 0.0399 0.031 Uiso 1 1 calc R . .
C10 C 0.5830(3) 0.5593(4) 0.0648(2) 0.0282(13) Uani 1 1 d . . .
H10A H 0.6207 0.5202 0.0492 0.034 Uiso 1 1 calc R . .
H10B H 0.5744 0.6061 0.0406 0.034 Uiso 1 1 calc R . .
C11 C 0.5662(4) 0.6558(4) 0.1379(2) 0.0352(14) Uani 1 1 d . . .
H11A H 0.5194 0.6252 0.1515 0.042 Uiso 1 1 calc R . .
C12 C 0.5314(5) 0.7227(5) 0.1028(3) 0.057(2) Uani 1 1 d . . .
H12A H 0.5046 0.6971 0.0727 0.085 Uiso 1 1 calc R . .
H12B H 0.5746 0.7588 0.0916 0.085 Uiso 1 1 calc R . .
H12C H 0.4924 0.7554 0.1214 0.085 Uiso 1 1 calc R . .
C13 C 0.6076(4) 0.6977(4) 0.1844(3) 0.0456(17) Uani 1 1 d . . .
H13A H 0.6305 0.6555 0.2076 0.068 Uiso 1 1 calc R . .
H13B H 0.5683 0.7306 0.2026 0.068 Uiso 1 1 calc R . .
H13C H 0.6504 0.7338 0.1727 0.068 Uiso 1 1 calc R . .
C14 C 0.7052(3) 0.6185(4) 0.1065(2) 0.0296(13) Uani 1 1 d . . .
H14A H 0.7249 0.6443 0.1395 0.035 Uiso 1 1 calc R . .
C15 C 0.7161(5) 0.6830(5) 0.0644(3) 0.059(2) Uani 1 1 d . . .
H15A H 0.6811 0.7305 0.0704 0.088 Uiso 1 1 calc R . .
H15B H 0.7019 0.6587 0.0308 0.088 Uiso 1 1 calc R . .
H15C H 0.7721 0.7014 0.0649 0.088 Uiso 1 1 calc R . .
C16 C 0.7594(4) 0.5450(4) 0.0970(3) 0.0402(15) Uani 1 1 d . . .
H16A H 0.7528 0.5037 0.1240 0.060 Uiso 1 1 calc R . .
H16B H 0.8154 0.5634 0.0973 0.060 Uiso 1 1 calc R . .
H16C H 0.7450 0.5205 0.0635 0.060 Uiso 1 1 calc R . .
C17 C 0.6610(3) 0.3007(4) 0.2101(2) 0.0272(13) Uani 1 1 d . . .
H17A H 0.6456 0.2792 0.2439 0.033 Uiso 1 1 calc R . .
H17B H 0.7110 0.3332 0.2151 0.033 Uiso 1 1 calc R . .
C18 C 0.6751(4) 0.2290(4) 0.1734(2) 0.0313(13) Uani 1 1 d . . .
H18A H 0.7218 0.1964 0.1861 0.038 Uiso 1 1 calc R . .
H18B H 0.6276 0.1923 0.1723 0.038 Uiso 1 1 calc R . .
C19 C 0.7648(3) 0.3135(4) 0.1202(2) 0.0328(14) Uani 1 1 d . . .
H19A H 0.7497 0.3669 0.1367 0.039 Uiso 1 1 calc R . .
C20 C 0.7886(4) 0.3356(4) 0.0661(2) 0.0409(16) Uani 1 1 d . . .
H20A H 0.7416 0.3565 0.0465 0.061 Uiso 1 1 calc R . .
H20B H 0.8092 0.2863 0.0491 0.061 Uiso 1 1 calc R . .
H20C H 0.8303 0.3783 0.0677 0.061 Uiso 1 1 calc R . .
C21 C 0.8388(4) 0.2816(5) 0.1517(3) 0.0517(19) Uani 1 1 d . . .
H21A H 0.8832 0.3208 0.1489 0.077 Uiso 1 1 calc R . .
H21B H 0.8548 0.2276 0.1384 0.077 Uiso 1 1 calc R . .
H21C H 0.8252 0.2760 0.1879 0.077 Uiso 1 1 calc R . .
C22 C 0.6894(4) 0.1901(4) 0.0822(2) 0.0378(15) Uani 1 1 d . . .
H22A H 0.6974 0.2153 0.0477 0.045 Uiso 1 1 calc R . .
C23 C 0.6077(4) 0.1470(5) 0.0796(3) 0.0512(18) Uani 1 1 d . . .
H23A H 0.5653 0.1882 0.0740 0.077 Uiso 1 1 calc R . .
H23B H 0.5994 0.1178 0.1120 0.077 Uiso 1 1 calc R . .
H23C H 0.6060 0.1073 0.0511 0.077 Uiso 1 1 calc R . .
C24 C 0.7552(5) 0.1243(5) 0.0907(3) 0.0524(19) Uani 1 1 d . . .
H24A H 0.8079 0.1511 0.0920 0.079 Uiso 1 1 calc R . .
H24B H 0.7525 0.0846 0.0622 0.079 Uiso 1 1 calc R . .
H24C H 0.7470 0.0954 0.1231 0.079 Uiso 1 1 calc R . .
C25 C -0.1187(4) 0.8884(4) 0.1347(3) 0.0384(15) Uani 1 1 d . . .
C26 C -0.1979(4) 0.8693(6) 0.1591(3) 0.066(2) Uani 1 1 d . . .
H26A H -0.1897 0.8668 0.1965 0.099 Uiso 1 1 calc R . .
H26B H -0.2183 0.8161 0.1464 0.099 Uiso 1 1 calc R . .
H26C H -0.2368 0.9129 0.1502 0.099 Uiso 1 1 calc R . .
C27 C -0.1314(4) 0.8921(5) 0.0761(3) 0.054(2) Uani 1 1 d . . .
H27A H -0.1524 0.8390 0.0636 0.081 Uiso 1 1 calc R . .
H27B H -0.0801 0.9035 0.0604 0.081 Uiso 1 1 calc R . .
H27C H -0.1697 0.9361 0.0671 0.081 Uiso 1 1 calc R . .
C28 C -0.0871(5) 0.9709(5) 0.1557(3) 0.060(2) Uani 1 1 d . . .
H28A H -0.0792 0.9671 0.1931 0.090 Uiso 1 1 calc R . .
H28B H -0.1260 1.0146 0.1472 0.090 Uiso 1 1 calc R . .
H28C H -0.0359 0.9838 0.1402 0.090 Uiso 1 1 calc R . .
C29 C -0.0625(4) 0.6614(4) 0.2390(2) 0.0387(15) Uani 1 1 d . . .
C30 C -0.1448(4) 0.6974(5) 0.2502(3) 0.054(2) Uani 1 1 d . . .
H30A H -0.1805 0.6920 0.2197 0.081 Uiso 1 1 calc R . .
H30B H -0.1391 0.7559 0.2593 0.081 Uiso 1 1 calc R . .
H30C H -0.1677 0.6674 0.2789 0.081 Uiso 1 1 calc R . .
C31 C -0.0709(4) 0.5718(4) 0.2229(3) 0.0482(18) Uani 1 1 d . . .
H31A H -0.1076 0.5678 0.1927 0.072 Uiso 1 1 calc R . .
H31B H -0.0923 0.5396 0.2512 0.072 Uiso 1 1 calc R . .
H31C H -0.0182 0.5499 0.2144 0.072 Uiso 1 1 calc R . .
C32 C -0.0056(4) 0.6683(5) 0.2868(3) 0.054(2) Uani 1 1 d . . .
H32A H -0.0289 0.6390 0.3157 0.081 Uiso 1 1 calc R . .
H32B H 0.0019 0.7267 0.2959 0.081 Uiso 1 1 calc R . .
H32C H 0.0464 0.6437 0.2794 0.081 Uiso 1 1 calc R . .
C33 C 0.0115(4) 0.6440(4) 0.0585(2) 0.0353(14) Uani 1 1 d . . .
H33A H -0.0042 0.6720 0.0258 0.042 Uiso 1 1 calc R . .
H33B H -0.0293 0.6015 0.0655 0.042 Uiso 1 1 calc R . .
C34 C 0.0923(4) 0.6042(4) 0.0541(2) 0.0325(14) Uani 1 1 d . . .
H34A H 0.0881 0.5590 0.0286 0.039 Uiso 1 1 calc R . .
H34B H 0.1305 0.6456 0.0414 0.039 Uiso 1 1 calc R . .
C35 C 0.0700(4) 0.5018(4) 0.1215(3) 0.0432(16) Uani 1 1 d . . .
H35A H 0.0209 0.5307 0.1333 0.052 Uiso 1 1 calc R . .
C36 C 0.0396(5) 0.4385(5) 0.0836(3) 0.064(2) Uani 1 1 d . . .
H36A H 0.0152 0.4664 0.0535 0.096 Uiso 1 1 calc R . .
H36B H -0.0007 0.4038 0.0997 0.096 Uiso 1 1 calc R . .
H36C H 0.0843 0.4040 0.0730 0.096 Uiso 1 1 calc R . .
C37 C 0.1063(5) 0.4588(5) 0.1700(3) 0.057(2) Uani 1 1 d . . .
H37A H 0.0700 0.4152 0.1810 0.085 Uiso 1 1 calc R . .
H37B H 0.1138 0.4995 0.1977 0.085 Uiso 1 1 calc R . .
H37C H 0.1583 0.4345 0.1621 0.085 Uiso 1 1 calc R . .
C38 C 0.2117(4) 0.5456(4) 0.1007(2) 0.0378(15) Uani 1 1 d . . .
H38A H 0.2292 0.5240 0.1353 0.045 Uiso 1 1 calc R . .
C39 C 0.2285(5) 0.4775(5) 0.0619(3) 0.061(2) Uani 1 1 d . . .
H39A H 0.1951 0.4292 0.0688 0.091 Uiso 1 1 calc R . .
H39B H 0.2853 0.4618 0.0649 0.091 Uiso 1 1 calc R . .
H39C H 0.2161 0.4977 0.0270 0.091 Uiso 1 1 calc R . .
C40 C 0.2638(4) 0.6190(5) 0.0901(3) 0.0502(19) Uani 1 1 d . . .
H40A H 0.2533 0.6628 0.1150 0.075 Uiso 1 1 calc R . .
H40B H 0.2516 0.6394 0.0553 0.075 Uiso 1 1 calc R . .
H40C H 0.3203 0.6028 0.0932 0.075 Uiso 1 1 calc R . .
C41 C 0.1556(3) 0.8621(4) 0.1992(2) 0.0306(13) Uani 1 1 d . . .
H41A H 0.2070 0.8318 0.2033 0.037 Uiso 1 1 calc R . .
H41B H 0.1399 0.8811 0.2336 0.037 Uiso 1 1 calc R . .
C42 C 0.1659(4) 0.9360(4) 0.1643(2) 0.0336(14) Uani 1 1 d . . .
H42A H 0.1176 0.9713 0.1651 0.040 Uiso 1 1 calc R . .
H42B H 0.2124 0.9691 0.1769 0.040 Uiso 1 1 calc R . .
C43 C 0.2558(4) 0.8594(4) 0.1084(2) 0.0406(16) Uani 1 1 d . . .
H43A H 0.2431 0.8051 0.1245 0.049 Uiso 1 1 calc R . .
C44 C 0.2781(4) 0.8390(5) 0.0541(3) 0.0520(19) Uani 1 1 d . . .
H44A H 0.2309 0.8176 0.0349 0.078 Uiso 1 1 calc R . .
H44B H 0.3205 0.7970 0.0549 0.078 Uiso 1 1 calc R . .
H44C H 0.2974 0.8890 0.0373 0.078 Uiso 1 1 calc R . .
C45 C 0.3298(4) 0.8924(6) 0.1393(3) 0.057(2) Uani 1 1 d . . .
H45A H 0.3751 0.8548 0.1352 0.086 Uiso 1 1 calc R . .
H45B H 0.3174 0.8960 0.1758 0.086 Uiso 1 1 calc R . .
H45C H 0.3438 0.9474 0.1266 0.086 Uiso 1 1 calc R . .
C46 C 0.1745(4) 0.9818(4) 0.0735(2) 0.0448(17) Uani 1 1 d . . .
H46A H 0.1841 0.9589 0.0385 0.054 Uiso 1 1 calc R . .
C47 C 0.0905(5) 1.0196(5) 0.0712(3) 0.058(2) Uani 1 1 d . . .
H47A H 0.0507 0.9759 0.0647 0.087 Uiso 1 1 calc R . .
H47B H 0.0867 1.0604 0.0434 0.087 Uiso 1 1 calc R . .
H47C H 0.0802 1.0467 0.1040 0.087 Uiso 1 1 calc R . .
C48 C 0.2373(5) 1.0488(5) 0.0836(3) 0.069(2) Uani 1 1 d . . .
H48A H 0.2909 1.0239 0.0846 0.104 Uiso 1 1 calc R . .
H48B H 0.2279 1.0754 0.1167 0.104 Uiso 1 1 calc R . .
H48C H 0.2335 1.0902 0.0562 0.104 Uiso 1 1 calc R . .
O1 O 0.5177(9) 0.9960(14) 0.0024(9) 0.071(4) Uani 0.50 1 d PDU A -1
C61 C 0.5414(11) 0.9392(12) 0.0414(7) 0.077(5) Uani 0.50 1 d PDU A -1
H61A H 0.5035 0.8922 0.0424 0.093 Uiso 0.50 1 calc PR A -1
H61B H 0.5438 0.9664 0.0755 0.093 Uiso 0.50 1 calc PR A -1
C62 C 0.6220(13) 0.9109(14) 0.0272(11) 0.098(7) Uani 0.50 1 d PDU A -1
H62A H 0.6419 0.8698 0.0522 0.147 Uiso 0.50 1 calc PR A -1
H62B H 0.6588 0.9581 0.0271 0.147 Uiso 0.50 1 calc PR A -1
H62C H 0.6186 0.8861 -0.0072 0.147 Uiso 0.50 1 calc PR A -1
C63 C 0.4429(10) 1.0308(12) 0.0146(7) 0.077(4) Uani 0.50 1 d PDU A -1
H63A H 0.4455 1.0553 0.0495 0.092 Uiso 0.50 1 calc PR A -1
H63B H 0.4000 0.9885 0.0130 0.092 Uiso 0.50 1 calc PR A -1
C64 C 0.4284(19) 1.0949(16) -0.0247(10) 0.106(7) Uani 0.50 1 d PDU A -1
H64A H 0.3770 1.1221 -0.0190 0.159 Uiso 0.50 1 calc PR A -1
H64B H 0.4269 1.0694 -0.0589 0.159 Uiso 0.50 1 calc PR A -1
H64C H 0.4717 1.1358 -0.0225 0.159 Uiso 0.50 1 calc PR A -1

loop_
_atom_site_aniso_label
_atom_site_aniso_U_11
_atom_site_aniso_U_22
_atom_site_aniso_U_33
_atom_site_aniso_U_23
_atom_site_aniso_U_13
_atom_site_aniso_U_12
Cr1 0.0251(5) 0.0238(5) 0.0205(4) 0.0024(4) -0.0011(3) 0.0047(4)
Cr2 0.0250(5) 0.0243(5) 0.0225(5) 0.0033(4) -0.0023(3) -0.0007(4)
Cr3 0.0245(5) 0.0326(6) 0.0270(5) -0.0064(4) -0.0038(4) 0.0034(4)
Cr4 0.0274(5) 0.0332(6) 0.0258(5) -0.0051(4) -0.0006(4) -0.0026(4)
Cl1 0.0564(10) 0.0494(10) 0.0239(8) -0.0001(7) -0.0038(7) 0.0209(8)
Cl2 0.0485(9) 0.0472(10) 0.0413(9) 0.0097(8) -0.0194(7) -0.0130(8)
Cl3 0.0466(10) 0.0553(11) 0.0436(9) -0.0128(8) -0.0192(7) 0.0161(8)
Cl4 0.0555(10) 0.0580(12) 0.0324(9) -0.0036(8) -0.0025(7) -0.0057(9)
P1 0.0194(7) 0.0243(8) 0.0316(8) 0.0019(6) 0.0001(6) 0.0007(6)
P2 0.0243(7) 0.0238(8) 0.0262(8) 0.0035(6) 0.0040(6) -0.0012(6)
P3 0.0207(7) 0.0342(9) 0.0402(9) -0.0036(7) -0.0019(6) -0.0001(6)
P4 0.0244(7) 0.0329(9) 0.0311(8) -0.0040(7) 0.0041(6) 0.0017(6)
N1 0.033(3) 0.021(3) 0.039(3) 0.006(2) -0.011(2) -0.004(2)
N2 0.046(3) 0.033(3) 0.022(3) 0.002(2) 0.006(2) 0.019(2)
N3 0.023(2) 0.024(3) 0.022(2) 0.0069(19) 0.0011(18) 0.0016(19)
N4 0.032(3) 0.026(3) 0.024(3) 0.000(2) 0.001(2) -0.002(2)
N5 0.019(2) 0.024(3) 0.027(2) 0.0046(19) 0.0004(18) 0.0021(19)
N6 0.034(3) 0.026(3) 0.024(3) 0.004(2) 0.004(2) 0.006(2)
N7 0.036(3) 0.031(3) 0.033(3) -0.002(2) 0.001(2) -0.005(2)
N8 0.030(3) 0.036(3) 0.044(3) -0.008(2) -0.010(2) 0.008(2)
N9 0.025(2) 0.032(3) 0.026(3) -0.008(2) -0.0023(19) -0.001(2)
N10 0.034(3) 0.034(3) 0.031(3) -0.003(2) 0.000(2) 0.002(2)
N11 0.020(2) 0.025(3) 0.034(3) -0.008(2) 0.0018(19) -0.0035(19)
N12 0.031(3) 0.039(3) 0.031(3) -0.004(2) 0.000(2) -0.003(2)
C1 0.034(3) 0.024(3) 0.042(4) 0.003(3) -0.002(3) -0.007(3)
C2 0.043(4) 0.053(5) 0.075(6) 0.004(4) 0.008(4) -0.012(4)
C3 0.050(4) 0.036(4) 0.055(5) -0.002(3) -0.010(3) -0.005(3)
C4 0.043(4) 0.031(4) 0.055(4) 0.005(3) -0.001(3) -0.011(3)
C5 0.034(3) 0.030(3) 0.033(3) -0.004(3) 0.011(2) 0.006(3)
C6 0.051(4) 0.061(5) 0.065(5) -0.001(4) 0.028(4) -0.004(4)
C7 0.054(4) 0.037(4) 0.051(4) -0.007(3) 0.012(3) 0.003(3)
C8 0.062(5) 0.056(5) 0.033(4) -0.010(3) 0.005(3) 0.015(4)
C9 0.027(3) 0.030(3) 0.021(3) 0.006(2) -0.005(2) 0.002(2)
C10 0.033(3) 0.031(3) 0.020(3) 0.003(2) -0.004(2) 0.000(3)
C11 0.038(3) 0.028(3) 0.039(4) 0.000(3) 0.001(3) 0.007(3)
C12 0.064(5) 0.042(5) 0.064(5) 0.007(4) -0.005(4) 0.018(4)
C13 0.054(4) 0.038(4) 0.045(4) -0.012(3) 0.004(3) 0.007(3)
C14 0.028(3) 0.030(3) 0.030(3) 0.000(3) -0.001(2) -0.002(2)
C15 0.051(4) 0.054(5) 0.071(5) 0.025(4) 0.000(4) -0.021(4)
C16 0.031(3) 0.042(4) 0.048(4) -0.003(3) 0.006(3) -0.009(3)
C17 0.027(3) 0.033(3) 0.021(3) 0.006(2) -0.003(2) 0.006(2)
C18 0.036(3) 0.033(4) 0.025(3) 0.006(3) 0.001(2) 0.008(3)
C19 0.031(3) 0.035(4) 0.033(3) 0.007(3) 0.008(2) 0.003(3)
C20 0.035(3) 0.048(4) 0.040(4) 0.006(3) 0.009(3) 0.002(3)
C21 0.037(4) 0.071(5) 0.048(4) 0.008(4) -0.001(3) 0.008(4)
C22 0.052(4) 0.033(4) 0.029(3) 0.000(3) 0.007(3) 0.009(3)
C23 0.062(5) 0.045(5) 0.047(4) -0.012(3) 0.000(3) -0.003(4)
C24 0.067(5) 0.043(4) 0.047(4) 0.001(3) 0.002(4) 0.026(4)
C25 0.030(3) 0.031(4) 0.054(4) -0.002(3) 0.003(3) 0.012(3)
C26 0.039(4) 0.070(6) 0.090(6) -0.002(5) 0.021(4) 0.008(4)
C27 0.048(4) 0.045(5) 0.068(5) 0.005(4) -0.009(4) 0.014(3)
C28 0.065(5) 0.042(5) 0.073(5) -0.006(4) -0.011(4) 0.018(4)
C29 0.031(3) 0.049(4) 0.037(4) 0.006(3) 0.004(3) -0.008(3)
C30 0.040(4) 0.063(5) 0.061(5) -0.001(4) 0.018(3) -0.008(4)
C31 0.051(4) 0.043(4) 0.051(4) 0.004(3) 0.011(3) -0.012(3)
C32 0.049(4) 0.068(5) 0.046(4) 0.010(4) 0.004(3) -0.015(4)
C33 0.036(3) 0.039(4) 0.030(3) -0.010(3) -0.008(3) 0.002(3)
C34 0.041(3) 0.033(4) 0.024(3) -0.006(2) -0.007(3) 0.002(3)
C35 0.047(4) 0.029(4) 0.052(4) -0.003(3) -0.014(3) 0.000(3)
C36 0.070(5) 0.051(5) 0.071(6) -0.012(4) -0.006(4) -0.013(4)
C37 0.066(5) 0.045(5) 0.060(5) 0.012(4) 0.002(4) 0.012(4)
C38 0.038(3) 0.041(4) 0.034(3) -0.008(3) -0.003(3) 0.014(3)
C39 0.056(5) 0.070(6) 0.054(5) -0.026(4) -0.006(4) 0.031(4)
C40 0.036(4) 0.070(5) 0.045(4) -0.004(4) 0.010(3) 0.012(4)
C41 0.021(3) 0.041(4) 0.030(3) -0.006(3) -0.001(2) -0.003(2)
C42 0.029(3) 0.038(4) 0.034(3) -0.006(3) 0.000(2) -0.003(3)
C43 0.035(3) 0.048(4) 0.039(4) -0.004(3) 0.004(3) -0.005(3)
C44 0.044(4) 0.069(5) 0.044(4) -0.009(4) 0.010(3) -0.003(4)
C45 0.032(4) 0.087(6) 0.053(5) -0.012(4) 0.002(3) -0.006(4)
C46 0.061(4) 0.043(4) 0.030(3) -0.001(3) 0.006(3) -0.019(3)
C47 0.069(5) 0.052(5) 0.052(5) 0.009(4) -0.003(4) 0.001(4)
C48 0.075(6) 0.061(6) 0.071(6) 0.010(4) 0.005(4) -0.033(5)
O1 0.101(13) 0.046(6) 0.067(6) -0.004(4) 0.027(8) -0.006(9)
C61 0.106(12) 0.044(8) 0.083(9) -0.003(7) 0.021(9) -0.003(8)
C62 0.119(16) 0.043(10) 0.133(15) 0.019(11) 0.013(14) -0.007(12)
C63 0.101(13) 0.060(9) 0.070(9) -0.006(7) 0.015(8) -0.006(9)
C64 0.126(18) 0.094(16) 0.098(15) -0.004(12) -0.005(15) 0.002(16)

loop_
_atom_type_symbol
_atom_type_description
_atom_type_scat_dispersion_real
_atom_type_scat_dispersion_imag
_atom_type_scat_source
C C 0.0033 0.0016 'International Tables Vol C Tables 4.2.6.8 and 6.1.1.4'
H H 0.0000 0.0000 'International Tables Vol C Tables 4.2.6.8 and 6.1.1.4'
Cr Cr 0.3209 0.6236 'International Tables Vol C Tables 4.2.6.8 and 6.1.1.4'
N N 0.0061 0.0033 'International Tables Vol C Tables 4.2.6.8 and 6.1.1.4'
P P 0.1023 0.0942 'International Tables Vol C Tables 4.2.6.8 and 6.1.1.4'
O O 0.0106 0.0060 'International Tables Vol C Tables 4.2.6.8 and 6.1.1.4'
Cl Cl 0.1484 0.1585 'International Tables Vol C Tables 4.2.6.8 and 6.1.1.4'

loop_
_geom_angle_atom_site_label_1
_geom_angle_atom_site_label_2
_geom_angle_atom_site_label_3
_geom_angle
N5 Cr1 N3 84.97(17)
N5 Cr1 N6 82.32(17)
N3 Cr1 N6 161.76(18)
N5 Cr1 Cl1 179.73(14)
N3 Cr1 Cl1 95.23(12)
N6 Cr1 Cl1 97.53(12)
N5 Cr1 Cr2 52.49(13)
N3 Cr1 Cr2 50.25(12)
N6 Cr1 Cr2 111.51(13)
Cl1 Cr1 Cr2 127.78(6)
N3 Cr2 N5 84.47(17)
N3 Cr2 N4 81.37(17)
N5 Cr2 N4 158.66(17)
N3 Cr2 Cl2 176.96(13)
N5 Cr2 Cl2 94.97(13)
N4 Cr2 Cl2 99.98(13)
N3 Cr2 Cr1 51.71(13)
N5 Cr2 Cr1 50.35(12)
N4 Cr2 Cr1 108.38(12)
Cl2 Cr2 Cr1 129.84(6)
N9 Cr3 N11 83.75(18)
N9 Cr3 N10 81.83(18)
N11 Cr3 N10 157.48(19)
N9 Cr3 Cl3 177.29(15)
N11 Cr3 Cl3 96.44(13)
N10 Cr3 Cl3 98.78(14)
N9 Cr3 Cr4 50.32(14)
N11 Cr3 Cr4 48.95(13)
N10 Cr3 Cr4 108.78(13)
Cl3 Cr3 Cr4 131.54(7)
N11 Cr4 N9 85.15(17)
N11 Cr4 N12 82.05(18)
N9 Cr4 N12 162.03(19)
N11 Cr4 Cl4 178.90(14)
N9 Cr4 Cl4 94.77(13)
N12 Cr4 Cl4 98.27(14)
N11 Cr4 Cr3 51.53(13)
N9 Cr4 Cr3 49.57(13)
N12 Cr4 Cr3 112.48(14)
Cl4 Cr4 Cr3 129.11(6)
N3 P1 N1 97.8(2)
N3 P1 N2 97.6(2)
N1 P1 N2 84.5(2)
N3 P1 P2 93.95(16)
N1 P1 P2 42.66(16)
N2 P1 P2 42.66(16)
N5 P2 N2 97.0(2)
N5 P2 N1 99.2(2)
N2 P2 N1 84.0(2)
N5 P2 P1 94.46(16)
N2 P2 P1 42.45(16)
N1 P2 P1 42.34(16)
N9 P3 N8 98.5(3)
N9 P3 N7 96.6(2)
N8 P3 N7 83.7(2)
N9 P3 P4 94.13(17)
N8 P3 P4 41.99(17)
N7 P3 P4 42.38(17)
N11 P4 N8 99.0(2)
N11 P4 N7 96.3(2)
N8 P4 N7 84.0(2)
N11 P4 P3 94.25(16)
N8 P4 P3 41.69(18)
N7 P4 P3 42.97(17)
C1 N1 P1 122.8(4)
C1 N1 P2 127.5(4)
P1 N1 P2 95.0(2)
C5 N2 P1 125.6(4)
C5 N2 P2 123.7(4)
P1 N2 P2 94.9(2)
C9 N3 P1 114.7(3)
C9 N3 Cr2 113.9(3)
P1 N3 Cr2 109.6(2)
C9 N3 Cr1 123.8(3)
P1 N3 Cr1 110.9(2)
Cr2 N3 Cr1 78.03(15)
C10 N4 C11 111.1(4)
C10 N4 C14 109.9(4)
C11 N4 C14 114.9(5)
C10 N4 Cr2 101.7(3)
C11 N4 Cr2 103.9(3)
C14 N4 Cr2 114.4(3)
C17 N5 P2 115.2(4)
C17 N5 Cr1 112.2(3)
P2 N5 Cr1 110.0(2)
C17 N5 Cr2 126.4(3)
P2 N5 Cr2 109.2(2)
Cr1 N5 Cr2 77.16(15)
C18 N6 C22 111.5(5)
C18 N6 C19 110.9(4)
C22 N6 C19 114.2(4)
C18 N6 Cr1 101.2(3)
C22 N6 Cr1 113.7(4)
C19 N6 Cr1 104.3(3)
C29 N7 P4 121.2(4)
C29 N7 P3 122.4(4)
P4 N7 P3 94.6(3)
C25 N8 P3 125.3(4)
C25 N8 P4 127.9(4)
P3 N8 P4 96.3(3)
C33 N9 P3 117.1(4)
C33 N9 Cr3 112.7(3)
P3 N9 Cr3 106.2(2)
C33 N9 Cr4 122.4(4)
P3 N9 Cr4 111.2(2)
Cr3 N9 Cr4 80.11(16)
C34 N10 C35 109.3(5)
C34 N10 C38 111.3(5)
C35 N10 C38 114.6(5)
C34 N10 Cr3 100.5(3)
C35 N10 Cr3 107.5(4)
C38 N10 Cr3 112.7(4)
C41 N11 P4 115.8(4)
C41 N11 Cr4 112.3(3)
P4 N11 Cr4 111.2(2)
C41 N11 Cr3 126.7(4)
P4 N11 Cr3 105.7(2)
Cr4 N11 Cr3 79.52(16)
C42 N12 C46 112.1(5)
C42 N12 C43 109.7(5)
C46 N12 C43 114.1(5)
C42 N12 Cr4 102.6(3)
C46 N12 Cr4 114.4(4)
C43 N12 Cr4 103.1(4)
N1 C1 C2 111.3(5)
N1 C1 C3 107.0(5)
C2 C1 C3 110.5(6)
N1 C1 C4 107.4(5)
C2 C1 C4 110.0(5)
C3 C1 C4 110.5(5)
C1 C2 H2A 109.5
C1 C2 H2B 109.5
H2A C2 H2B 109.5
C1 C2 H2C 109.5
H2A C2 H2C 109.5
H2B C2 H2C 109.5
C1 C3 H3A 109.5
C1 C3 H3B 109.5
H3A C3 H3B 109.5
C1 C3 H3C 109.5
H3A C3 H3C 109.5
H3B C3 H3C 109.5
C1 C4 H4A 109.5
C1 C4 H4B 109.5
H4A C4 H4B 109.5
C1 C4 H4C 109.5
H4A C4 H4C 109.5
H4B C4 H4C 109.5
N2 C5 C8 108.0(5)
N2 C5 C6 110.8(5)
C8 C5 C6 110.4(6)
N2 C5 C7 108.0(5)
C8 C5 C7 110.7(6)
C6 C5 C7 109.0(5)
C5 C6 H6A 109.5
C5 C6 H6B 109.5
H6A C6 H6B 109.5
C5 C6 H6C 109.5
H6A C6 H6C 109.5
H6B C6 H6C 109.5
C5 C7 H7A 109.5
C5 C7 H7B 109.5
H7A C7 H7B 109.5
C5 C7 H7C 109.5
H7A C7 H7C 109.5
H7B C7 H7C 109.5
C5 C8 H8A 109.5
C5 C8 H8B 109.5
H8A C8 H8B 109.5
C5 C8 H8C 109.5
H8A C8 H8C 109.5
H8B C8 H8C 109.5
N3 C9 C10 108.9(4)
N3 C9 H9A 109.9
C10 C9 H9A 109.9
N3 C9 H9B 109.9
C10 C9 H9B 109.9
H9A C9 H9B 108.3
N4 C10 C9 112.1(4)
N4 C10 H10A 109.2
C9 C10 H10A 109.2
N4 C10 H10B 109.2
C9 C10 H10B 109.2
H10A C10 H10B 107.9
N4 C11 C12 117.7(5)
N4 C11 C13 111.9(5)
C12 C11 C13 108.1(6)
N4 C11 H11A 106.1
C12 C11 H11A 106.1
C13 C11 H11A 106.1
C11 C12 H12A 109.5
C11 C12 H12B 109.5
H12A C12 H12B 109.5
C11 C12 H12C 109.5
H12A C12 H12C 109.5
H12B C12 H12C 109.5
C11 C13 H13A 109.5
C11 C13 H13B 109.5
H13A C13 H13B 109.5
C11 C13 H13C 109.5
H13A C13 H13C 109.5
H13B C13 H13C 109.5
N4 C14 C16 111.2(5)
N4 C14 C15 115.6(5)
C16 C14 C15 109.4(5)
N4 C14 H14A 106.7
C16 C14 H14A 106.7
C15 C14 H14A 106.7
C14 C15 H15A 109.5
C14 C15 H15B 109.5
H15A C15 H15B 109.5
C14 C15 H15C 109.5
H15A C15 H15C 109.5
H15B C15 H15C 109.5
C14 C16 H16A 109.5
C14 C16 H16B 109.5
H16A C16 H16B 109.5
C14 C16 H16C 109.5
H16A C16 H16C 109.5
H16B C16 H16C 109.5
N5 C17 C18 109.2(4)
N5 C17 H17A 109.8
C18 C17 H17A 109.8
N5 C17 H17B 109.8
C18 C17 H17B 109.8
H17A C17 H17B 108.3
N6 C18 C17 111.1(5)
N6 C18 H18A 109.4
C17 C18 H18A 109.4
N6 C18 H18B 109.4
C17 C18 H18B 109.4
H18A C18 H18B 108.0
C20 C19 N6 112.3(5)
C20 C19 C21 109.9(5)
N6 C19 C21 116.4(5)
C20 C19 H19A 105.8
N6 C19 H19A 105.8
C21 C19 H19A 105.8
C19 C20 H20A 109.5
C19 C20 H20B 109.5
H20A C20 H20B 109.5
C19 C20 H20C 109.5
H20A C20 H20C 109.5
H20B C20 H20C 109.5
C19 C21 H21A 109.5
C19 C21 H21B 109.5
H21A C21 H21B 109.5
C19 C21 H21C 109.5
H21A C21 H21C 109.5
H21B C21 H21C 109.5
N6 C22 C23 110.7(5)
N6 C22 C24 115.9(5)
C23 C22 C24 108.7(6)
N6 C22 H22A 107.0
C23 C22 H22A 107.0
C24 C22 H22A 107.0
C22 C23 H23A 109.5
C22 C23 H23B 109.5
H23A C23 H23B 109.5
C22 C23 H23C 109.5
H23A C23 H23C 109.5
H23B C23 H23C 109.5
C22 C24 H24A 109.5
C22 C24 H24B 109.5
H24A C24 H24B 109.5
C22 C24 H24C 109.5
H24A C24 H24C 109.5
H24B C24 H24C 109.5
N8 C25 C26 111.8(6)
N8 C25 C28 108.0(5)
C26 C25 C28 108.7(6)
N8 C25 C27 107.9(5)
C26 C25 C27 109.5(6)
C28 C25 C27 110.8(6)
C25 C26 H26A 109.5
C25 C26 H26B 109.5
H26A C26 H26B 109.5
C25 C26 H26C 109.5
H26A C26 H26C 109.5
H26B C26 H26C 109.5
C25 C27 H27A 109.5
C25 C27 H27B 109.5
H27A C27 H27B 109.5
C25 C27 H27C 109.5
H27A C27 H27C 109.5
H27B C27 H27C 109.5
C25 C28 H28A 109.5
C25 C28 H28B 109.5
H28A C28 H28B 109.5
C25 C28 H28C 109.5
H28A C28 H28C 109.5
H28B C28 H28C 109.5
C31 C29 N7 108.4(5)
C31 C29 C30 110.0(6)
N7 C29 C30 111.7(5)
C31 C29 C32 109.9(6)
N7 C29 C32 106.4(5)
C30 C29 C32 110.4(6)
C29 C30 H30A 109.5
C29 C30 H30B 109.5
H30A C30 H30B 109.5
C29 C30 H30C 109.5
H30A C30 H30C 109.5
H30B C30 H30C 109.5
C29 C31 H31A 109.5
C29 C31 H31B 109.5
H31A C31 H31B 109.5
C29 C31 H31C 109.5
H31A C31 H31C 109.5
H31B C31 H31C 109.5
C29 C32 H32A 109.5
C29 C32 H32B 109.5
H32A C32 H32B 109.5
C29 C32 H32C 109.5
H32A C32 H32C 109.5
H32B C32 H32C 109.5
N9 C33 C34 108.9(5)
N9 C33 H33A 109.9
C34 C33 H33A 109.9
N9 C33 H33B 109.9
C34 C33 H33B 109.9
H33A C33 H33B 108.3
N10 C34 C33 112.9(5)
N10 C34 H34A 109.0
C33 C34 H34A 109.0
N10 C34 H34B 109.0
C33 C34 H34B 109.0
H34A C34 H34B 107.8
C36 C35 N10 119.6(6)
C36 C35 C37 110.1(6)
N10 C35 C37 110.6(5)
C36 C35 H35A 105.1
N10 C35 H35A 105.1
C37 C35 H35A 105.1
C35 C36 H36A 109.5
C35 C36 H36B 109.5
H36A C36 H36B 109.5
C35 C36 H36C 109.5
H36A C36 H36C 109.5
H36B C36 H36C 109.5
C35 C37 H37A 109.5
C35 C37 H37B 109.5
H37A C37 H37B 109.5
C35 C37 H37C 109.5
H37A C37 H37C 109.5
H37B C37 H37C 109.5
C40 C38 N10 111.5(5)
C40 C38 C39 109.2(6)
N10 C38 C39 115.3(5)
C40 C38 H38A 106.8
N10 C38 H38A 106.8
C39 C38 H38A 106.8
C38 C39 H39A 109.5
C38 C39 H39B 109.5
H39A C39 H39B 109.5
C38 C39 H39C 109.5
H39A C39 H39C 109.5
H39B C39 H39C 109.5
C38 C40 H40A 109.5
C38 C40 H40B 109.5
H40A C40 H40B 109.5
C38 C40 H40C 109.5
H40A C40 H40C 109.5
H40B C40 H40C 109.5
N11 C41 C42 109.5(5)
N11 C41 H41A 109.8
C42 C41 H41A 109.8
N11 C41 H41B 109.8
C42 C41 H41B 109.8
H41A C41 H41B 108.2
N12 C42 C41 111.3(5)
N12 C42 H42A 109.4
C41 C42 H42A 109.4
N12 C42 H42B 109.4
C41 C42 H42B 109.4
H42A C42 H42B 108.0
C44 C43 N12 112.9(5)
C44 C43 C45 110.1(5)
N12 C43 C45 117.0(6)
C44 C43 H43A 105.2
N12 C43 H43A 105.2
C45 C43 H43A 105.2
C43 C44 H44A 109.5
C43 C44 H44B 109.5
H44A C44 H44B 109.5
C43 C44 H44C 109.5
H44A C44 H44C 109.5
H44B C44 H44C 109.5
C43 C45 H45A 109.5
C43 C45 H45B 109.5
H45A C45 H45B 109.5
C43 C45 H45C 109.5
H45A C45 H45C 109.5
H45B C45 H45C 109.5
N12 C46 C48 114.9(6)
N12 C46 C47 110.8(5)
C48 C46 C47 110.2(7)
N12 C46 H46A 106.8
C48 C46 H46A 106.8
C47 C46 H46A 106.8
C46 C47 H47A 109.5
C46 C47 H47B 109.5
H47A C47 H47B 109.5
C46 C47 H47C 109.5
H47A C47 H47C 109.5
H47B C47 H47C 109.5
C46 C48 H48A 109.5
C46 C48 H48B 109.5
H48A C48 H48B 109.5
C46 C48 H48C 109.5
H48A C48 H48C 109.5
H48B C48 H48C 109.5
C63 O1 C61 108.8(16)
O1 C61 C62 104.7(15)
O1 C61 H61A 110.8
C62 C61 H61A 110.8
O1 C61 H61B 110.8
C62 C61 H61B 110.8
H61A C61 H61B 108.9
C61 C62 H62A 109.5
C61 C62 H62B 109.5
H62A C62 H62B 109.5
C61 C62 H62C 109.5
H62A C62 H62C 109.5
H62B C62 H62C 109.5
O1 C63 C64 104.3(18)
O1 C63 H63A 110.9
C64 C63 H63A 110.9
O1 C63 H63B 110.9
C64 C63 H63B 110.9
H63A C63 H63B 108.9
C63 C64 H64A 109.5
C63 C64 H64B 109.5
H64A C64 H64B 109.5
C63 C64 H64C 109.5
H64A C64 H64C 109.5
H64B C64 H64C 109.5

loop_
_geom_bond_atom_site_label_1
_geom_bond_atom_site_label_2
_geom_bond_distance
Cr1 N5 2.081(4)
Cr1 N3 2.114(4)
Cr1 N6 2.232(5)
Cr1 Cl1 2.3208(17)
Cr1 Cr2 2.6354(13)
Cr2 N3 2.071(4)
Cr2 N5 2.144(5)
Cr2 N4 2.245(5)
Cr2 Cl2 2.3241(17)
Cr3 N9 2.094(5)
Cr3 N11 2.157(5)
Cr3 N10 2.239(5)
Cr3 Cl3 2.3232(18)
Cr3 Cr4 2.7095(14)
Cr4 N11 2.078(5)
Cr4 N9 2.117(5)
Cr4 N12 2.223(5)
Cr4 Cl4 2.3292(19)
P1 N3 1.693(4)
P1 N1 1.748(5)
P1 N2 1.751(5)
P1 P2 2.585(2)
P2 N5 1.694(4)
P2 N2 1.758(5)
P2 N1 1.759(5)
P3 N9 1.689(5)
P3 N8 1.734(5)
P3 N7 1.772(5)
P3 P4 2.591(2)
P4 N11 1.694(5)
P4 N8 1.744(5)
P4 N7 1.752(5)
N1 C1 1.486(7)
N2 C5 1.485(7)
N3 C9 1.483(7)
N4 C10 1.497(7)
N4 C11 1.517(7)
N4 C14 1.518(7)
N5 C17 1.478(7)
N6 C18 1.491(7)
N6 C22 1.502(8)
N6 C19 1.526(8)
N7 C29 1.516(8)
N8 C25 1.483(8)
N9 C33 1.484(7)
N10 C34 1.493(7)
N10 C35 1.512(8)
N10 C38 1.513(8)
N11 C41 1.482(7)
N12 C42 1.484(7)
N12 C46 1.513(8)
N12 C43 1.525(8)
C1 C2 1.510(9)
C1 C3 1.518(9)
C1 C4 1.527(9)
C2 H2A 0.9800
C2 H2B 0.9800
C2 H2C 0.9800
C3 H3A 0.9800
C3 H3B 0.9800
C3 H3C 0.9800
C4 H4A 0.9800
C4 H4B 0.9800
C4 H4C 0.9800
C5 C8 1.514(9)
C5 C6 1.532(9)
C5 C7 1.538(9)
C6 H6A 0.9800
C6 H6B 0.9800
C6 H6C 0.9800
C7 H7A 0.9800
C7 H7B 0.9800
C7 H7C 0.9800
C8 H8A 0.9800
C8 H8B 0.9800
C8 H8C 0.9800
C9 C10 1.505(8)
C9 H9A 0.9900
C9 H9B 0.9900
C10 H10A 0.9900
C10 H10B 0.9900
C11 C12 1.520(9)
C11 C13 1.528(9)
C11 H11A 1.0000
C12 H12A 0.9800
C12 H12B 0.9800
C12 H12C 0.9800
C13 H13A 0.9800
C13 H13B 0.9800
C13 H13C 0.9800
C14 C16 1.519(9)
C14 C15 1.529(9)
C14 H14A 1.0000
C15 H15A 0.9800
C15 H15B 0.9800
C15 H15C 0.9800
C16 H16A 0.9800
C16 H16B 0.9800
C16 H16C 0.9800
C17 C18 1.527(8)
C17 H17A 0.9900
C17 H17B 0.9900
C18 H18A 0.9900
C18 H18B 0.9900
C19 C20 1.521(8)
C19 C21 1.545(9)
C19 H19A 1.0000
C20 H20A 0.9800
C20 H20B 0.9800
C20 H20C 0.9800
C21 H21A 0.9800
C21 H21B 0.9800
C21 H21C 0.9800
C22 C23 1.531(10)
C22 C24 1.538(9)
C22 H22A 1.0000
C23 H23A 0.9800
C23 H23B 0.9800
C23 H23C 0.9800
C24 H24A 0.9800
C24 H24B 0.9800
C24 H24C 0.9800
C25 C26 1.518(9)
C25 C28 1.529(10)
C25 C27 1.531(10)
C26 H26A 0.9800
C26 H26B 0.9800
C26 H26C 0.9800
C27 H27A 0.9800
C27 H27B 0.9800
C27 H27C 0.9800
C28 H28A 0.9800
C28 H28B 0.9800
C28 H28C 0.9800
C29 C31 1.514(10)
C29 C30 1.531(9)
C29 C32 1.543(9)
C30 H30A 0.9800
C30 H30B 0.9800
C30 H30C 0.9800
C31 H31A 0.9800
C31 H31B 0.9800
C31 H31C 0.9800
C32 H32A 0.9800
C32 H32B 0.9800
C32 H32C 0.9800
C33 C34 1.502(8)
C33 H33A 0.9900
C33 H33B 0.9900
C34 H34A 0.9900
C34 H34B 0.9900
C35 C36 1.497(10)
C35 C37 1.546(9)
C35 H35A 1.0000
C36 H36A 0.9800
C36 H36B 0.9800
C36 H36C 0.9800
C37 H37A 0.9800
C37 H37B 0.9800
C37 H37C 0.9800
C38 C40 1.503(10)
C38 C39 1.527(9)
C38 H38A 1.0000
C39 H39A 0.9800
C39 H39B 0.9800
C39 H39C 0.9800
C40 H40A 0.9800
C40 H40B 0.9800
C40 H40C 0.9800
C41 C42 1.515(8)
C41 H41A 0.9900
C41 H41B 0.9900
C42 H42A 0.9900
C42 H42B 0.9900
C43 C44 1.510(9)
C43 C45 1.545(9)
C43 H43A 1.0000
C44 H44A 0.9800
C44 H44B 0.9800
C44 H44C 0.9800
C45 H45A 0.9800
C45 H45B 0.9800
C45 H45C 0.9800
C46 C48 1.525(10)
C46 C47 1.528(11)
C46 H46A 1.0000
C47 H47A 0.9800
C47 H47B 0.9800
C47 H47C 0.9800
C48 H48A 0.9800
C48 H48B 0.9800
C48 H48C 0.9800
O1 C63 1.415(10)
O1 C61 1.417(10)
C61 C62 1.480(10)
C61 H61A 0.9900
C61 H61B 0.9900
C62 H62A 0.9800
C62 H62B 0.9800
C62 H62C 0.9800
C63 C64 1.471(10)
C63 H63A 0.9900
C63 H63B 0.9900
C64 H64A 0.9800
C64 H64B 0.9800
C64 H64C 0.9800
